data_1530671
loop_
_publ_author_name
'Sacerdoti, M.'
'Gomedi, I.'

_publ_section_title
;
 Crystal Structural Refinement of Ca-exchanged Barrerite
;
_journal_name_full 'Bulletin de Mineralogie (101,1978-)'
_journal_page_first 799
_journal_page_last 804
_journal_volume 107
_journal_year 1984
_chemical_formula_sum 'Al16.99 Ca7.36 H144.8 O216.4 Si55.01'
_chemical_name_systematic 'Ca7.36 (Al16.99 Si55.01 O144) (H2 O)72.4'
_space_group_IT_number 69
_symmetry_space_group_name_Hall '-F 2 2'
_symmetry_space_group_name_H-M 'F m m m'
_cell_angle_alpha 90
_cell_angle_beta 90
_cell_angle_gamma 90
_cell_formula_units_Z 1
_cell_length_a 13.61
_cell_length_b 18.214
_cell_length_c 17.833
_cell_volume 4420.668
_citation_journal_id_ASTM BULMD9
_cod_data_source_file Sacerdoti_BULMD9_1984_1211.cif
_cod_data_source_block H144.8Al16.99Ca7.36O216.4Si55.01
_cod_original_formula_sum 'H144.8 Al16.99 Ca7.36 O216.4 Si55.01'
_cod_database_code 1530671

loop_
_symmetry_equiv_pos_as_xyz
x,y,z
-x,-y,z
x,-y,-z
-x,y,-z
-x,-y,-z
x,y,-z
-x,y,z
x,-y,z
x,y+1/2,z+1/2
-x,-y+1/2,z+1/2
x,-y+1/2,-z+1/2
-x,y+1/2,-z+1/2
-x,-y+1/2,-z+1/2
x,y+1/2,-z+1/2
-x,y+1/2,z+1/2
x,-y+1/2,z+1/2
x+1/2,y,z+1/2
-x+1/2,-y,z+1/2
x+1/2,-y,-z+1/2
-x+1/2,y,-z+1/2
-x+1/2,-y,-z+1/2
x+1/2,y,-z+1/2
-x+1/2,y,z+1/2
x+1/2,-y,z+1/2
x+1/2,y+1/2,z
-x+1/2,-y+1/2,z
x+1/2,-y+1/2,-z
-x+1/2,y+1/2,-z
-x+1/2,-y+1/2,-z
x+1/2,y+1/2,-z
-x+1/2,y+1/2,z
x+1/2,-y+1/2,z

loop_
_atom_site_label
_atom_site_type_symbol
_atom_site_fract_x
_atom_site_fract_y
_atom_site_fract_z
_atom_site_occupancy
_atom_site_U_iso_or_equiv
O12 O-2 0.4233 0.5 0.3336 0.32 0.0
O3 O-2 0.3569 0.3803 0.424 1 0.0
Si1 Si+4 0.3861 0.3071 0.3768 0.764 0.0
O7 O-2 0.5 0.1501 0.5 1 0.0
Al1 Al+3 0.3861 0.3071 0.3768 0.236 0.0
O1 O-2 0.3181 0.2366 0.3008 1 0.0
Si3 Si+4 0.3886 0.1832 0.5 0.764 0.0
O5 O-2 0.3145 0.1129 0.5 1 0.0
O15 O-2 0.5 0.5 0.3463 0.39 0.0
O13 O-2 0.3655 0.5 0.3101 0.56 0.0
O2 O-2 0.3714 0.2319 0.4253 1 0.0
Si2 Si+4 0.3018 0.4113 0.5 0.764 0.0
Al3 Al+3 0.3886 0.1832 0.5 0.236 0.0
O9 O-2 0.5 0.1279 0.2367 0.92 0.0
O14 O-2 0.3052 0.0546 0.2859 0.31 0.0
O8 O-2 0.3722 0.0884 0.3129 0.54 0.0
Al4 Al+3 0.25 0.25 0.25 0.236 0.0
O6 O-2 0.3059 0.5 0.5 1 0.0
Si4 Si+4 0.25 0.25 0.25 0.764 0.0
Ca1 Ca+2 0.5 0 0.2908 0.92 0.0
O4 O-2 0.5 0.3154 0.3483 1 0.0
Al2 Al+3 0.3018 0.4113 0.5 0.236 0.0
O10 O-2 0.4542 0 0.423 0.57 0.0
O11 O-2 0.3673 0 0.3781 0.26 0.0
